data_7009709
loop_
_publ_author_name
'Kimblin, Clare'
'Bridgewater, Brian M.'
'Churchill, David G.'
'Parkin, Gerard'

_publ_section_title
;
 Synthesis and molecular structures of a pair of
 tris(imidazolyl)phosphine cobalt--perchlorate complexes,
 {[PimPri2]Co(OClO3)}[ClO4] and {[PimPri2]Co(OH2)(HOMe)(OClO3)}[ClO4]
;
_journal_issue 13
_journal_name_full 'Journal of the Chemical Society, Dalton Transactions'
_journal_page_first 2191
_journal_paper_doi 10.1039/b002894k
_journal_year 2000
_chemical_formula_sum 'C29 H55 Cl2 Co N6 O11 P'
_chemical_formula_weight 824.59
_chemical_name_systematic
; 
 ? 
;
_space_group_IT_number 14
_symmetry_cell_setting monoclinic
_symmetry_space_group_name_Hall '-P 2yn'
_symmetry_space_group_name_H-M 'P 1 21/n 1'
_atom_sites_solution_hydrogens geom
_atom_sites_solution_primary direct
_atom_sites_solution_secondary difmap
_audit_creation_method SHELXL-97
_cell_angle_alpha 90.00
_cell_angle_beta 90.5370(10)
_cell_angle_gamma 90.00
_cell_formula_units_Z 4
_cell_length_a 12.6185(8)
_cell_length_b 18.2452(11)
_cell_length_c 17.6528(10)
_cell_measurement_temperature 233(2)
_cell_volume 4064.0(4)
_computing_cell_refinement 'Bruker SMART'
_computing_data_collection 'Bruker SMART'
_computing_data_reduction 'Bruker SHELXTL'
_computing_molecular_graphics 'Bruker SHELXTL'
_computing_publication_material 'Bruker SHELXTL'
_computing_structure_refinement 'SHELXL-97 (Sheldrick, 1997)'
_computing_structure_solution 'SHELXS-97 (Sheldrick, 1990)'
_diffrn_ambient_temperature 233(2)
_diffrn_measured_fraction_theta_full 0.921
_diffrn_measured_fraction_theta_max 0.921
_diffrn_measurement_device_type 'CCD area detector'
_diffrn_measurement_method 'phi and omega scans'
_diffrn_radiation_monochromator graphite
_diffrn_radiation_source 'fine-focus sealed tube'
_diffrn_radiation_type MoK\a
_diffrn_radiation_wavelength 0.71073
_diffrn_reflns_av_R_equivalents 0.0215
_diffrn_reflns_av_sigmaI/netI 0.0223
_diffrn_reflns_limit_h_max 16
_diffrn_reflns_limit_h_min -16
_diffrn_reflns_limit_k_max 23
_diffrn_reflns_limit_k_min -23
_diffrn_reflns_limit_l_max 23
_diffrn_reflns_limit_l_min -13
_diffrn_reflns_number 28024
_diffrn_reflns_theta_full 28.29
_diffrn_reflns_theta_max 28.29
_diffrn_reflns_theta_min 1.61
_exptl_absorpt_coefficient_mu 0.651
_exptl_absorpt_correction_T_max 0.9377
_exptl_absorpt_correction_T_min 0.9377
_exptl_absorpt_correction_type none
_exptl_crystal_density_diffrn 1.348
_exptl_crystal_density_method 'not measured'
_exptl_crystal_F_000 1740
_exptl_crystal_size_max 0.10
_exptl_crystal_size_mid 0.10
_exptl_crystal_size_min 0.10
_refine_diff_density_max 0.815
_refine_diff_density_min -0.830
_refine_diff_density_rms 0.057
_refine_ls_extinction_coef 0.0003(2)
_refine_ls_extinction_expression Fc^*^=kFc[1+0.001xFc^2^\l^3^/sin(2\q)]^-1/4^
_refine_ls_extinction_method SHELXL
_refine_ls_goodness_of_fit_ref 1.094
_refine_ls_hydrogen_treatment mixed
_refine_ls_matrix_type full
_refine_ls_number_parameters 522
_refine_ls_number_reflns 9302
_refine_ls_number_restraints 49
_refine_ls_restrained_S_all 1.111
_refine_ls_R_factor_all 0.0583
_refine_ls_R_factor_gt 0.0460
_refine_ls_shift/su_max 4.172
_refine_ls_shift/su_mean 0.172
_refine_ls_structure_factor_coef Fsqd
_refine_ls_weighting_details 'calc w=1/[\s^2^(Fo^2^)+(0.0597P)^2^+2.6687P] where P=(Fo^2^+2Fc^2^)/3'
_refine_ls_weighting_scheme calc
_refine_ls_wR_factor_gt 0.1222
_refine_ls_wR_factor_ref 0.1294
_reflns_number_gt 7543
_reflns_number_total 9302
_reflns_threshold_expression >2sigma(I)
_cod_data_source_file b002894k.txt
_cod_data_source_block pims10
_cod_depositor_comments
;
The following automatic conversions were performed:
'_symmetry_cell_setting' value 'Monoclinic' changed to 'monoclinic'
according to '/home/saulius/struct/CIF-dictionaries/cif_core.dic'
dictionary named 'cif_core.dic' version 2.4.1 from 2010-06-29.

Automatic conversion script
Id: cif_fix_enum 1527 2010-12-29 10:47:43Z saulius 
;
_cod_original_sg_symbol_H-M P2(1)/n
_cod_database_code 7009709

loop_
_symmetry_equiv_pos_as_xyz
'x, y, z'
'-x+1/2, y+1/2, -z+1/2'
'-x, -y, -z'
'x-1/2, -y-1/2, z-1/2'

loop_
_atom_site_label
_atom_site_type_symbol
_atom_site_fract_x
_atom_site_fract_y
_atom_site_fract_z
_atom_site_U_iso_or_equiv
_atom_site_adp_type
_atom_site_occupancy
_atom_site_symmetry_multiplicity
_atom_site_calc_flag
_atom_site_refinement_flags
_atom_site_disorder_assembly
_atom_site_disorder_group
Co Co 0.05853(2) 0.138059(16) 0.207900(16) 0.02968(10) Uani 1 1 d . . .
O1 O 0.0522(2) 0.24658(11) 0.17159(12) 0.0457(4) Uani 1 1 d . . .
H1A H 0.005(3) 0.264(2) 0.158(2) 0.071(13) Uiso 1 1 d . . .
H1B H 0.099(3) 0.263(2) 0.141(2) 0.082(13) Uiso 1 1 d . . .
O2 O 0.17729(14) 0.16466(11) 0.28693(11) 0.0461(4) Uani 1 1 d . . .
H2 H 0.174(3) 0.142(2) 0.333(2) 0.083(12) Uiso 1 1 d . . .
C2 C 0.2646(3) 0.2126(3) 0.2930(3) 0.1017(15) Uani 1 1 d . . .
H2A H 0.3270 0.1891 0.2724 0.152 Uiso 1 1 calc R . .
H2B H 0.2771 0.2246 0.3458 0.152 Uiso 1 1 calc R . .
H2C H 0.2496 0.2571 0.2647 0.152 Uiso 1 1 calc R . .
N11 N -0.22474(15) 0.06420(11) 0.10897(11) 0.0355(4) Uani 1 1 d . . .
N12 N -0.06032(15) 0.10158(10) 0.12987(10) 0.0328(4) Uani 1 1 d . . .
N21 N 0.00036(16) -0.07731(11) 0.28784(11) 0.0373(4) Uani 1 1 d . . .
N22 N 0.06871(15) 0.02621(10) 0.24356(10) 0.0315(4) Uani 1 1 d . . .
N31 N -0.19554(17) 0.13425(11) 0.36559(12) 0.0389(5) Uani 1 1 d . . .
N32 N -0.05823(15) 0.16048(11) 0.29313(10) 0.0325(4) Uani 1 1 d . . .
C11 C -0.14387(17) 0.06751(12) 0.15956(12) 0.0308(4) Uani 1 1 d . . .
C12 C -0.1904(2) 0.09746(15) 0.04404(14) 0.0428(6) Uani 1 1 d . . .
H12A H -0.2300 0.1038 -0.0009 0.051 Uiso 1 1 calc R . .
C13 C -0.0889(2) 0.11967(13) 0.05629(13) 0.0371(5) Uani 1 1 d . . .
C14 C -0.3339(2) 0.03925(17) 0.12427(17) 0.0501(7) Uani 1 1 d . . .
H14A H -0.3300 -0.0009 0.1619 0.060 Uiso 1 1 calc R . .
C15 C -0.3855(3) 0.0095(3) 0.0536(2) 0.0885(14) Uani 1 1 d . . .
H15A H -0.3945 0.0487 0.0171 0.133 Uiso 1 1 calc R . .
H15B H -0.4541 -0.0110 0.0660 0.133 Uiso 1 1 calc R . .
H15C H -0.3410 -0.0285 0.0323 0.133 Uiso 1 1 calc R . .
C16 C -0.3961(3) 0.1015(3) 0.1587(4) 0.122(2) Uani 1 1 d . . .
H16A H -0.3620 0.1169 0.2055 0.182 Uiso 1 1 calc R . .
H16B H -0.4676 0.0851 0.1692 0.182 Uiso 1 1 calc R . .
H16C H -0.3986 0.1423 0.1235 0.182 Uiso 1 1 calc R . .
C17 C -0.0145(2) 0.15164(16) -0.00090(14) 0.0471(6) Uani 1 1 d . . .
H17A H 0.0340 0.1859 0.0256 0.056 Uiso 1 1 calc R . .
C18 C 0.0517(3) 0.0913(2) -0.0369(2) 0.0736(10) Uani 1 1 d . . .
H18A H 0.0872 0.0632 0.0025 0.110 Uiso 1 1 calc R . .
H18B H 0.1041 0.1131 -0.0698 0.110 Uiso 1 1 calc R . .
H18C H 0.0059 0.0592 -0.0663 0.110 Uiso 1 1 calc R . .
C19 C -0.0761(3) 0.1945(2) -0.06140(18) 0.0679(9) Uani 1 1 d . . .
H19A H -0.1167 0.1607 -0.0926 0.102 Uiso 1 1 calc R . .
H19B H -0.0268 0.2213 -0.0929 0.102 Uiso 1 1 calc R . .
H19C H -0.1238 0.2287 -0.0371 0.102 Uiso 1 1 calc R . .
C21 C -0.02069(18) -0.00872(12) 0.26188(12) 0.0310(4) Uani 1 1 d . . .
C22 C 0.1085(2) -0.08596(15) 0.28508(15) 0.0446(6) Uani 1 1 d . . .
H22A H 0.1466 -0.1280 0.2995 0.054 Uiso 1 1 calc R . .
C23 C 0.15047(19) -0.02252(14) 0.25767(13) 0.0372(5) Uani 1 1 d . . .
C24 C -0.0782(2) -0.13231(14) 0.31347(16) 0.0455(6) Uani 1 1 d . . .
H24A H -0.1410 -0.1056 0.3322 0.055 Uiso 1 1 calc R . .
C25 C -0.0333(3) -0.1774(2) 0.3787(2) 0.0752(10) Uani 1 1 d . . .
H25A H 0.0227 -0.2089 0.3603 0.113 Uiso 1 1 calc R . .
H25B H -0.0891 -0.2072 0.4002 0.113 Uiso 1 1 calc R . .
H25C H -0.0050 -0.1448 0.4173 0.113 Uiso 1 1 calc R . .
C26 C -0.1132(4) -0.1796(2) 0.2484(2) 0.0871(13) Uani 1 1 d . . .
H26A H -0.1396 -0.1488 0.2075 0.131 Uiso 1 1 calc R . .
H26B H -0.1691 -0.2123 0.2649 0.131 Uiso 1 1 calc R . .
H26C H -0.0537 -0.2082 0.2306 0.131 Uiso 1 1 calc R . .
C27 C 0.2641(2) -0.00567(16) 0.24012(15) 0.0442(6) Uani 1 1 d . . .
H27A H 0.2725 0.0483 0.2392 0.053 Uiso 1 1 calc R . .
C28 C 0.3393(3) -0.0363(3) 0.3007(2) 0.0878(13) Uani 1 1 d . . .
H28A H 0.3252 -0.0128 0.3488 0.132 Uiso 1 1 calc R . .
H28B H 0.4120 -0.0267 0.2862 0.132 Uiso 1 1 calc R . .
H28C H 0.3285 -0.0887 0.3054 0.132 Uiso 1 1 calc R . .
C29 C 0.2913(3) -0.0349(2) 0.16182(19) 0.0622(8) Uani 1 1 d . . .
H29A H 0.2921 -0.0881 0.1630 0.093 Uiso 1 1 calc R . .
H29B H 0.3605 -0.0170 0.1472 0.093 Uiso 1 1 calc R . .
H29C H 0.2385 -0.0183 0.1254 0.093 Uiso 1 1 calc R . .
C31 C -0.13511(18) 0.11166(12) 0.30738(12) 0.0311(4) Uani 1 1 d . . .
C32 C -0.1558(2) 0.20015(14) 0.38918(16) 0.0477(6) Uani 1 1 d . . .
H32A H -0.1822 0.2290 0.4289 0.057 Uiso 1 1 calc R . .
C33 C -0.0713(2) 0.21647(13) 0.34498(14) 0.0393(5) Uani 1 1 d . . .
C34 C -0.2889(2) 0.09691(16) 0.39833(16) 0.0478(6) Uani 1 1 d . . .
H34A H -0.2983 0.0490 0.3729 0.057 Uiso 1 1 calc R . .
C35 C -0.3876(3) 0.1427(3) 0.3852(3) 0.1016(17) Uani 1 1 d . . .
H35A H -0.3793 0.1897 0.4102 0.152 Uiso 1 1 calc R . .
H35B H -0.4485 0.1173 0.4057 0.152 Uiso 1 1 calc R . .
H35C H -0.3980 0.1503 0.3313 0.152 Uiso 1 1 calc R . .
C36 C -0.2722(3) 0.0841(2) 0.4818(2) 0.0796(11) Uani 1 1 d . . .
H36A H -0.2043 0.0602 0.4901 0.119 Uiso 1 1 calc R . .
H36B H -0.3284 0.0530 0.5008 0.119 Uiso 1 1 calc R . .
H36C H -0.2730 0.1306 0.5083 0.119 Uiso 1 1 calc R . .
C37 C -0.0044(2) 0.28462(14) 0.34759(15) 0.0458(6) Uani 1 1 d . . .
H37A H 0.0537 0.2789 0.3108 0.055 Uiso 1 1 calc R . .
C38 C -0.0708(3) 0.35086(17) 0.3240(2) 0.0676(9) Uani 1 1 d . . .
H38A H -0.1009 0.3425 0.2740 0.101 Uiso 1 1 calc R . .
H38B H -0.0262 0.3942 0.3230 0.101 Uiso 1 1 calc R . .
H38C H -0.1274 0.3580 0.3601 0.101 Uiso 1 1 calc R . .
C39 C 0.0446(3) 0.2957(2) 0.42567(18) 0.0706(10) Uani 1 1 d . . .
H39A H -0.0111 0.3010 0.4627 0.106 Uiso 1 1 calc R . .
H39B H 0.0881 0.3395 0.4255 0.106 Uiso 1 1 calc R . .
H39C H 0.0882 0.2536 0.4386 0.106 Uiso 1 1 calc R . .
C3 C 0.0795(4) 0.0614(3) 0.4430(2) 0.0831(11) Uani 1 1 d . . .
H3A H 0.0870 0.0514 0.4968 0.125 Uiso 1 1 calc R . .
H3B H 0.0722 0.0155 0.4157 0.125 Uiso 1 1 calc R . .
H3C H 0.0171 0.0913 0.4343 0.125 Uiso 1 1 calc R . .
O3 O 0.1671(3) 0.0978(3) 0.41813(18) 0.1252(17) Uani 1 1 d . . .
H3 H 0.203(5) 0.109(3) 0.450(3) 0.12(2) Uiso 1 1 d . . .
P P -0.15464(4) 0.02781(3) 0.25397(3) 0.02926(13) Uani 1 1 d . . .
Cl1 Cl 0.27291(6) 0.17543(5) 0.09140(6) 0.0697(3) Uani 1 1 d . . .
O11 O 0.18939(16) 0.12927(11) 0.12138(11) 0.0504(5) Uani 1 1 d . . .
O12 O 0.2786(4) 0.1610(3) 0.0106(2) 0.1504(17) Uani 1 1 d . . .
O13 O 0.2465(2) 0.25043(15) 0.0999(2) 0.1004(11) Uani 1 1 d . . .
O14 O 0.3670(2) 0.1581(2) 0.1239(3) 0.161(2) Uani 1 1 d . . .
Cl2 Cl -0.1418(8) 0.3603(5) 0.0833(6) 0.0762(12) Uani 0.424(4) 1 d PD A 1
O21 O -0.1487(7) 0.3003(6) 0.1301(6) 0.083(3) Uani 0.424(4) 1 d PD A 1
O22 O -0.2037(14) 0.3543(9) 0.0210(8) 0.292(12) Uani 0.424(4) 1 d PD A 1
O23 O -0.0366(6) 0.3676(6) 0.0628(5) 0.109(4) Uani 0.424(4) 1 d PD A 1
O24 O -0.1658(11) 0.4203(4) 0.1290(7) 0.138(5) Uani 0.424(4) 1 d PD A 1
Cl2A Cl -0.1286(6) 0.3793(4) 0.0794(5) 0.0762(12) Uani 0.58 1 d PD A 2
O21A O -0.1439(9) 0.3094(5) 0.1061(6) 0.148(5) Uani 0.576(4) 1 d PD A 2
O22A O -0.0729(15) 0.4230(8) 0.1211(11) 0.396(18) Uani 0.576(4) 1 d PD A 2
O23A O -0.2279(6) 0.4065(5) 0.0707(7) 0.141(4) Uani 0.576(4) 1 d PD A 2
O24A O -0.0899(16) 0.3727(7) 0.0097(8) 0.345(14) Uani 0.576(4) 1 d PD A 2

loop_
_atom_site_aniso_label
_atom_site_aniso_U_11
_atom_site_aniso_U_22
_atom_site_aniso_U_33
_atom_site_aniso_U_23
_atom_site_aniso_U_13
_atom_site_aniso_U_12
Co 0.02693(16) 0.02994(17) 0.03215(16) 0.00080(11) 0.00020(11) -0.00228(11)
O1 0.0490(12) 0.0379(10) 0.0503(11) 0.0068(8) 0.0031(9) 0.0007(9)
O2 0.0387(10) 0.0531(11) 0.0463(10) -0.0012(9) -0.0080(8) -0.0093(8)
C2 0.075(3) 0.123(4) 0.106(3) -0.008(3) -0.015(2) -0.050(3)
N11 0.0326(10) 0.0365(10) 0.0373(10) 0.0037(8) -0.0067(8) -0.0040(8)
N12 0.0335(10) 0.0326(10) 0.0322(9) 0.0029(7) -0.0022(7) -0.0035(8)
N21 0.0404(11) 0.0309(10) 0.0407(10) 0.0060(8) 0.0055(8) 0.0052(8)
N22 0.0291(9) 0.0323(9) 0.0332(9) 0.0013(7) -0.0010(7) 0.0024(7)
N31 0.0393(11) 0.0348(10) 0.0428(11) -0.0039(8) 0.0139(9) -0.0006(8)
N32 0.0322(10) 0.0304(9) 0.0350(9) -0.0028(7) 0.0025(8) -0.0018(8)
C11 0.0313(11) 0.0283(10) 0.0327(10) 0.0006(8) -0.0024(9) -0.0002(9)
C12 0.0460(14) 0.0464(14) 0.0358(12) 0.0068(10) -0.0116(10) -0.0057(11)
C13 0.0443(13) 0.0365(12) 0.0305(11) 0.0035(9) -0.0043(10) -0.0036(10)
C14 0.0337(13) 0.0593(17) 0.0571(16) 0.0115(13) -0.0112(12) -0.0115(12)
C15 0.078(2) 0.119(3) 0.068(2) 0.031(2) -0.0364(19) -0.060(2)
C16 0.046(2) 0.121(4) 0.198(6) -0.024(4) 0.020(3) 0.014(2)
C17 0.0556(16) 0.0513(15) 0.0342(12) 0.0084(11) -0.0021(11) -0.0135(13)
C18 0.087(3) 0.071(2) 0.063(2) 0.0034(17) 0.0309(19) -0.0038(19)
C19 0.078(2) 0.077(2) 0.0487(16) 0.0276(16) -0.0110(15) -0.0222(18)
C21 0.0327(11) 0.0281(10) 0.0322(10) 0.0006(8) -0.0001(9) 0.0030(9)
C22 0.0422(14) 0.0409(13) 0.0508(14) 0.0079(11) 0.0031(11) 0.0147(11)
C23 0.0325(12) 0.0413(13) 0.0378(12) 0.0001(10) -0.0001(9) 0.0087(10)
C24 0.0535(16) 0.0333(13) 0.0498(14) 0.0093(11) 0.0136(12) 0.0011(11)
C25 0.095(3) 0.061(2) 0.070(2) 0.0319(17) 0.0072(19) 0.0017(19)
C26 0.106(3) 0.085(3) 0.070(2) 0.000(2) 0.006(2) -0.051(2)
C27 0.0331(13) 0.0525(15) 0.0470(14) 0.0013(12) 0.0013(10) 0.0079(11)
C28 0.0434(18) 0.143(4) 0.077(2) 0.028(2) -0.0090(17) 0.016(2)
C29 0.0500(17) 0.072(2) 0.0645(19) -0.0097(16) 0.0179(14) 0.0068(15)
C31 0.0310(11) 0.0295(10) 0.0329(10) 0.0006(8) 0.0030(8) 0.0022(9)
C32 0.0539(16) 0.0388(13) 0.0508(14) -0.0116(11) 0.0179(12) -0.0033(12)
C33 0.0438(13) 0.0322(12) 0.0422(12) -0.0073(10) 0.0075(10) -0.0020(10)
C34 0.0469(15) 0.0443(15) 0.0527(15) 0.0005(12) 0.0210(12) -0.0046(12)
C35 0.048(2) 0.125(4) 0.132(4) 0.053(3) 0.031(2) 0.017(2)
C36 0.097(3) 0.082(3) 0.060(2) 0.0121(18) 0.0204(19) -0.019(2)
C37 0.0506(15) 0.0379(13) 0.0491(14) -0.0119(11) 0.0132(12) -0.0089(11)
C38 0.073(2) 0.0375(15) 0.093(2) -0.0029(15) 0.0153(19) -0.0050(14)
C39 0.080(2) 0.075(2) 0.0570(18) -0.0159(16) 0.0045(16) -0.0327(19)
C3 0.092(3) 0.097(3) 0.060(2) 0.007(2) -0.013(2) -0.003(2)
O3 0.119(3) 0.189(4) 0.0672(18) 0.047(2) -0.0427(19) -0.063(3)
P 0.0277(3) 0.0274(3) 0.0327(3) 0.0020(2) 0.0005(2) -0.0011(2)
Cl1 0.0436(4) 0.0712(5) 0.0948(6) 0.0274(5) 0.0251(4) 0.0020(4)
O11 0.0479(11) 0.0515(11) 0.0520(11) 0.0102(9) 0.0154(9) 0.0014(9)
O12 0.180(4) 0.180(4) 0.093(2) 0.008(2) 0.079(3) -0.053(3)
O13 0.0674(16) 0.0599(15) 0.175(3) 0.0376(18) 0.0387(18) -0.0013(13)
O14 0.0454(16) 0.127(3) 0.308(6) 0.080(4) -0.028(2) -0.0105(18)
Cl2 0.0633(15) 0.070(3) 0.0950(13) 0.0184(18) 0.0094(10) 0.0216(18)
O21 0.059(4) 0.093(6) 0.096(5) 0.040(4) -0.011(3) 0.036(4)
O22 0.289(19) 0.42(3) 0.168(12) -0.042(15) -0.179(13) 0.23(2)
O23 0.068(4) 0.172(10) 0.087(6) 0.029(6) 0.042(4) 0.041(5)
O24 0.202(12) 0.060(5) 0.155(9) 0.019(5) 0.111(9) 0.075(7)
Cl2A 0.0633(15) 0.070(3) 0.0950(13) 0.0184(18) 0.0094(10) 0.0216(18)
O21A 0.154(8) 0.089(7) 0.202(12) -0.051(7) 0.048(7) -0.057(6)
O22A 0.43(3) 0.27(2) 0.49(3) 0.176(19) -0.38(2) -0.23(2)
O23A 0.091(5) 0.144(7) 0.187(9) 0.075(7) 0.030(6) 0.046(5)
O24A 0.54(3) 0.180(11) 0.322(18) -0.032(12) 0.37(2) -0.044(15)

loop_
_atom_type_symbol
_atom_type_description
_atom_type_scat_dispersion_real
_atom_type_scat_dispersion_imag
_atom_type_scat_source
C C 0.0033 0.0016 'International Tables Vol C Tables 4.2.6.8 and 6.1.1.4'
H H 0.0000 0.0000 'International Tables Vol C Tables 4.2.6.8 and 6.1.1.4'
N N 0.0061 0.0033 'International Tables Vol C Tables 4.2.6.8 and 6.1.1.4'
O O 0.0106 0.0060 'International Tables Vol C Tables 4.2.6.8 and 6.1.1.4'
P P 0.1023 0.0942 'International Tables Vol C Tables 4.2.6.8 and 6.1.1.4'
Cl Cl 0.1484 0.1585 'International Tables Vol C Tables 4.2.6.8 and 6.1.1.4'
Co Co 0.3494 0.9721 'International Tables Vol C Tables 4.2.6.8 and 6.1.1.4'

loop_
_geom_angle_atom_site_label_1
_geom_angle_atom_site_label_2
_geom_angle_atom_site_label_3
_geom_angle
_geom_angle_site_symmetry_1
_geom_angle_site_symmetry_3
_geom_angle_publ_flag
O1 Co O2 90.57(8) . . ?
O1 Co N12 94.19(8) . . ?
O2 Co N12 175.20(8) . . ?
O1 Co N22 178.53(8) . . ?
O2 Co N22 89.11(7) . . ?
N12 Co N22 86.12(7) . . ?
O1 Co N32 90.56(8) . . ?
O2 Co N32 88.89(7) . . ?
N12 Co N32 91.66(7) . . ?
N22 Co N32 90.87(7) . . ?
O1 Co O11 83.45(8) . . ?
O2 Co O11 86.79(8) . . ?
N12 Co O11 93.16(8) . . ?
N22 Co O11 95.09(7) . . ?
N32 Co O11 172.57(7) . . ?
C2 O2 Co 138.4(2) . . ?
C11 N11 C12 106.89(19) . . ?
C11 N11 C14 126.3(2) . . ?
C12 N11 C14 126.2(2) . . ?
C11 N12 C13 106.24(19) . . ?
C11 N12 Co 116.40(14) . . ?
C13 N12 Co 134.95(16) . . ?
C21 N21 C22 106.5(2) . . ?
C21 N21 C24 126.7(2) . . ?
C22 N21 C24 126.8(2) . . ?
C21 N22 C23 106.23(19) . . ?
C21 N22 Co 118.50(14) . . ?
C23 N22 Co 135.16(16) . . ?
C31 N31 C32 107.0(2) . . ?
C31 N31 C34 127.8(2) . . ?
C32 N31 C34 125.2(2) . . ?
C31 N32 C33 106.00(19) . . ?
C31 N32 Co 120.32(15) . . ?
C33 N32 Co 133.54(16) . . ?
N12 C11 N11 110.83(19) . . ?
N12 C11 P 127.56(16) . . ?
N11 C11 P 121.60(17) . . ?
C13 C12 N11 107.7(2) . . ?
C12 C13 N12 108.4(2) . . ?
C12 C13 C17 127.1(2) . . ?
N12 C13 C17 124.3(2) . . ?
N11 C14 C15 110.9(3) . . ?
N11 C14 C16 109.3(3) . . ?
C15 C14 C16 112.5(3) . . ?
C13 C17 C18 110.4(2) . . ?
C13 C17 C19 110.6(2) . . ?
C18 C17 C19 110.8(3) . . ?
N22 C21 N21 110.97(19) . . ?
N22 C21 P 126.24(16) . . ?
N21 C21 P 122.79(17) . . ?
C23 C22 N21 107.7(2) . . ?
C22 C23 N22 108.5(2) . . ?
C22 C23 C27 128.5(2) . . ?
N22 C23 C27 122.9(2) . . ?
N21 C24 C26 110.4(2) . . ?
N21 C24 C25 110.6(3) . . ?
C26 C24 C25 112.0(3) . . ?
C23 C27 C29 109.8(2) . . ?
C23 C27 C28 111.6(2) . . ?
C29 C27 C28 111.3(3) . . ?
N32 C31 N31 110.8(2) . . ?
N32 C31 P 123.88(16) . . ?
N31 C31 P 125.36(17) . . ?
C33 C32 N31 107.8(2) . . ?
C32 C33 N32 108.5(2) . . ?
C32 C33 C37 127.3(2) . . ?
N32 C33 C37 124.2(2) . . ?
N31 C34 C36 110.4(3) . . ?
N31 C34 C35 110.0(3) . . ?
C36 C34 C35 110.1(3) . . ?
C33 C37 C39 111.2(2) . . ?
C33 C37 C38 109.9(2) . . ?
C39 C37 C38 111.1(3) . . ?
C31 P C21 98.48(10) . . ?
C31 P C11 97.43(10) . . ?
C21 P C11 97.95(10) . . ?
O14 Cl1 O13 112.8(3) . . ?
O14 Cl1 O11 110.34(19) . . ?
O13 Cl1 O11 110.41(14) . . ?
O14 Cl1 O12 108.8(3) . . ?
O13 Cl1 O12 107.0(3) . . ?
O11 Cl1 O12 107.19(19) . . ?
Cl1 O11 Co 137.77(13) . . ?
O24 Cl2 O23 106.8(8) . . ?
O24 Cl2 O22 114.1(9) . . ?
O23 Cl2 O22 110.2(12) . . ?
O24 Cl2 O21 105.1(9) . . ?
O23 Cl2 O21 107.4(8) . . ?
O22 Cl2 O21 112.7(10) . . ?
O22A Cl2A O21A 117.1(9) . . ?
O22A Cl2A O23A 109.7(9) . . ?
O21A Cl2A O23A 104.2(7) . . ?
O22A Cl2A O24A 112.4(9) . . ?
O21A Cl2A O24A 106.7(8) . . ?
O23A Cl2A O24A 106.0(9) . . ?

loop_
_geom_bond_atom_site_label_1
_geom_bond_atom_site_label_2
_geom_bond_distance
_geom_bond_site_symmetry_2
_geom_bond_publ_flag
Co O1 2.083(2) . ?
Co O2 2.0948(18) . ?
Co N12 2.1332(18) . ?
Co N22 2.1392(19) . ?
Co N32 2.1549(18) . ?
Co O11 2.2655(19) . ?
O2 C2 1.410(4) . ?
N11 C11 1.351(3) . ?
N11 C12 1.371(3) . ?
N11 C14 1.478(3) . ?
N12 C11 1.335(3) . ?
N12 C13 1.385(3) . ?
N21 C21 1.358(3) . ?
N21 C22 1.375(3) . ?
N21 C24 1.484(3) . ?
N22 C21 1.338(3) . ?
N22 C23 1.383(3) . ?
N31 C31 1.350(3) . ?
N31 C32 1.366(3) . ?
N31 C34 1.482(3) . ?
N32 C31 1.343(3) . ?
N32 C33 1.382(3) . ?
C11 P 1.823(2) . ?
C12 C13 1.360(4) . ?
C13 C17 1.503(4) . ?
C14 C15 1.502(4) . ?
C14 C16 1.511(6) . ?
C17 C18 1.525(5) . ?
C17 C19 1.530(4) . ?
C21 P 1.821(2) . ?
C22 C23 1.364(4) . ?
C23 C27 1.502(3) . ?
C24 C26 1.500(5) . ?
C24 C25 1.520(4) . ?
C27 C29 1.524(4) . ?
C27 C28 1.528(4) . ?
C31 P 1.813(2) . ?
C32 C33 1.361(4) . ?
C33 C37 1.503(3) . ?
C34 C36 1.504(4) . ?
C34 C35 1.515(5) . ?
C37 C39 1.519(4) . ?
C37 C38 1.526(4) . ?
C3 O3 1.366(5) . ?
Cl1 O14 1.351(3) . ?
Cl1 O13 1.417(3) . ?
Cl1 O11 1.453(2) . ?
Cl1 O12 1.453(4) . ?
Cl2 O24 1.395(10) . ?
Cl2 O23 1.385(10) . ?
Cl2 O22 1.347(11) . ?
Cl2 O21 1.374(9) . ?
Cl2A O22A 1.289(10) . ?
Cl2A O21A 1.373(9) . ?
Cl2A O23A 1.356(9) . ?
Cl2A O24A 1.333(10) . ?
